data_7029461
loop_
_publ_author_name
'Liu, Fuyang'
'Li, Junjia'
'Li, Qiliang'
'Wang, Ying'
'Zhao, Xudong'
'Hua, Yingjie'
'Wang, Chongtai'
'Liu, Xiaoyang'

_publ_section_title
;
 High pressure synthesis, structure, and multiferroic properties of two
 perovskite compounds Y2FeMnO6 and Y2CrMnO6.
;
_journal_issue 4
_journal_name_full 'Dalton transactions (Cambridge, England : 2003)'
_journal_page_first 1691
_journal_page_last 1698
_journal_paper_doi 10.1039/c3dt52336e
_journal_volume 43
_journal_year 2014
_chemical_formula_sum 'Fe Mn O6 Y2'
_chemical_formula_weight 384.59
_chemical_name_systematic
; 
 ? 
;
_space_group_IT_number 62
_symmetry_cell_setting orthorhombic
_symmetry_space_group_name_Hall '-P 2ac 2n'
_symmetry_space_group_name_H-M 'P n m a'
_atom_sites_solution_hydrogens -
_atom_sites_solution_primary direct
_atom_sites_solution_secondary difmap
_audit_creation_method SHELXL-97
_cell_angle_alpha 90.00
_cell_angle_beta 90.00
_cell_angle_gamma 90.00
_cell_formula_units_Z 2
_cell_length_a 5.6928(8)
_cell_length_b 7.4902(10)
_cell_length_c 5.2646(7)
_cell_measurement_reflns_used 50
_cell_measurement_temperature 296(2)
_cell_measurement_theta_max 25
_cell_measurement_theta_min 3
_cell_volume 224.48(5)
_computing_cell_refinement 'Bruker SMART'
_computing_data_collection 'Bruker SMART'
_computing_data_reduction 'Bruker SAINT'
_computing_molecular_graphics 'Bruker SHELXTL'
_computing_publication_material 'Bruker SHELXTL'
_computing_structure_refinement 'SHELXL-97 (Sheldrick, 1997)'
_computing_structure_solution 'SHELXS-97 (Sheldrick, 1990)'
_diffrn_ambient_temperature 296(2)
_diffrn_measured_fraction_theta_full 1.000
_diffrn_measured_fraction_theta_max 1.000
_diffrn_measurement_device_type 'CCD area detector'
_diffrn_measurement_method 'phi and omega scans'
_diffrn_radiation_monochromator graphite
_diffrn_radiation_source 'fine-focus sealed tube'
_diffrn_radiation_type MoK\a
_diffrn_radiation_wavelength 0.71073
_diffrn_reflns_av_R_equivalents 0.0152
_diffrn_reflns_av_sigmaI/netI 0.0118
_diffrn_reflns_limit_h_max 5
_diffrn_reflns_limit_h_min -6
_diffrn_reflns_limit_k_max 8
_diffrn_reflns_limit_k_min -8
_diffrn_reflns_limit_l_max 6
_diffrn_reflns_limit_l_min -6
_diffrn_reflns_number 1028
_diffrn_reflns_theta_full 24.99
_diffrn_reflns_theta_max 24.99
_diffrn_reflns_theta_min 4.73
_exptl_absorpt_coefficient_mu 31.454
_exptl_absorpt_correction_T_max 0.4521
_exptl_absorpt_correction_T_min 0.4521
_exptl_absorpt_correction_type multi-scan
_exptl_absorpt_process_details SADABS,2008
_exptl_crystal_colour black
_exptl_crystal_density_diffrn 5.690
_exptl_crystal_density_method 'not measured'
_exptl_crystal_description flake
_exptl_crystal_F_000 354
_exptl_crystal_size_max 0.03
_exptl_crystal_size_mid 0.03
_exptl_crystal_size_min 0.03
_refine_diff_density_max 0.315
_refine_diff_density_min -0.586
_refine_diff_density_rms 0.123
_refine_ls_extinction_method none
_refine_ls_goodness_of_fit_ref 1.178
_refine_ls_hydrogen_treatment -
_refine_ls_matrix_type full
_refine_ls_number_parameters 28
_refine_ls_number_reflns 215
_refine_ls_number_restraints 0
_refine_ls_restrained_S_all 1.178
_refine_ls_R_factor_all 0.0151
_refine_ls_R_factor_gt 0.0138
_refine_ls_shift/su_max 0.000
_refine_ls_shift/su_mean 0.000
_refine_ls_structure_factor_coef Fsqd
_refine_ls_weighting_details 'calc w=1/[\s^2^(Fo^2^)+(0.0123P)^2^+0.9279P] where P=(Fo^2^+2Fc^2^)/3'
_refine_ls_weighting_scheme calc
_refine_ls_wR_factor_gt 0.0345
_refine_ls_wR_factor_ref 0.0351
_reflns_number_gt 203
_reflns_number_total 215
_reflns_threshold_expression >2sigma(I)
_cod_data_source_file c3dt52336e_2.cif
_cod_data_source_block a
_cod_original_sg_symbol_H-M Pnma
_cod_database_code 7029461

loop_
_symmetry_equiv_pos_as_xyz
'x, y, z'
'-x+1/2, -y, z+1/2'
'-x, y+1/2, -z'
'x+1/2, -y+1/2, -z+1/2'
'-x, -y, -z'
'x-1/2, y, -z-1/2'
'x, -y-1/2, z'
'-x-1/2, y-1/2, z-1/2'

loop_
_atom_site_label
_atom_site_type_symbol
_atom_site_fract_x
_atom_site_fract_y
_atom_site_fract_z
_atom_site_U_iso_or_equiv
_atom_site_adp_type
_atom_site_occupancy
_atom_site_symmetry_multiplicity
_atom_site_calc_flag
_atom_site_refinement_flags
O2 O 1.1840(4) 0.5554(3) 0.6966(4) 0.0087(5) Uani 1 1 d .
O1 O 1.0379(6) 0.7500 1.1109(7) 0.0087(8) Uani 1 2 d S
Y1 Y 0.57603(8) 0.2500 1.01782(9) 0.00732(18) Uani 1 2 d S
Mn1 Mn 1.0000 0.5000 1.0000 0.0065(2) Uani 0.50 2 d SP
Fe1 Fe 1.0000 0.5000 1.0000 0.0065(2) Uani 0.50 2 d SP

loop_
_atom_site_aniso_label
_atom_site_aniso_U_11
_atom_site_aniso_U_22
_atom_site_aniso_U_33
_atom_site_aniso_U_23
_atom_site_aniso_U_13
_atom_site_aniso_U_12
O2 0.0094(12) 0.0085(12) 0.0082(11) -0.0006(11) -0.0008(10) 0.0001(10)
O1 0.0088(18) 0.0082(19) 0.0092(18) 0.000 0.0006(14) 0.000
Y1 0.0071(3) 0.0074(3) 0.0074(3) 0.000 0.00055(18) 0.000
Mn1 0.0078(4) 0.0059(4) 0.0058(4) -0.0002(3) 0.0003(3) -0.0010(3)
Fe1 0.0078(4) 0.0059(4) 0.0058(4) -0.0002(3) 0.0003(3) -0.0010(3)

loop_
_atom_type_symbol
_atom_type_description
_atom_type_scat_dispersion_real
_atom_type_scat_dispersion_imag
_atom_type_scat_source
O O 0.0106 0.0060 'International Tables Vol C Tables 4.2.6.8 and 6.1.1.4'
Mn Mn 0.3368 0.7283 'International Tables Vol C Tables 4.2.6.8 and 6.1.1.4'
Y Y -2.7962 3.5667 'International Tables Vol C Tables 4.2.6.8 and 6.1.1.4'
Fe Fe 0.3463 0.8444 'International Tables Vol C Tables 4.2.6.8 and 6.1.1.4'

loop_
_geom_angle_atom_site_label_1
_geom_angle_atom_site_label_2
_geom_angle_atom_site_label_3
_geom_angle
_geom_angle_site_symmetry_1
_geom_angle_site_symmetry_3
Fe1 O2 Mn1 0.0 . .
Fe1 O2 Fe1 144.44(13) . 2_764
Mn1 O2 Fe1 144.44(13) . 2_764
Fe1 O2 Mn1 144.44(13) . 2_764
Mn1 O2 Mn1 144.44(13) . 2_764
Fe1 O2 Mn1 0.0 2_764 2_764
Fe1 O2 Y1 97.18(9) . 2_664
Mn1 O2 Y1 97.18(9) . 2_664
Fe1 O2 Y1 118.36(11) 2_764 2_664
Mn1 O2 Y1 118.36(11) 2_764 2_664
Fe1 O2 Y1 85.71(8) . 5_767
Mn1 O2 Y1 85.71(8) . 5_767
Fe1 O2 Y1 86.79(8) 2_764 5_767
Mn1 O2 Y1 86.79(8) 2_764 5_767
Y1 O2 Y1 103.31(9) 2_664 5_767
Fe1 O2 Y1 92.35(9) . 6_657
Mn1 O2 Y1 92.35(9) . 6_657
Fe1 O2 Y1 79.50(8) 2_764 6_657
Mn1 O2 Y1 79.50(8) 2_764 6_657
Y1 O2 Y1 103.15(8) 2_664 6_657
Y1 O2 Y1 153.51(10) 5_767 6_657
Fe1 O1 Mn1 0.0 . .
Fe1 O1 Fe1 143.23(19) . 3_757
Mn1 O1 Fe1 143.23(19) . 3_757
Fe1 O1 Mn1 143.23(19) . 3_757
Mn1 O1 Mn1 143.23(19) . 3_757
Fe1 O1 Mn1 0.0 3_757 3_757
Fe1 O1 Y1 104.57(10) . 2_665
Mn1 O1 Y1 104.57(10) . 2_665
Fe1 O1 Y1 104.57(10) 3_757 2_665
Mn1 O1 Y1 104.57(10) 3_757 2_665
Fe1 O1 Y1 90.99(10) . 5_767
Mn1 O1 Y1 90.99(10) . 5_767
Fe1 O1 Y1 90.99(10) 3_757 5_767
Mn1 O1 Y1 90.99(10) 3_757 5_767
Y1 O1 Y1 123.97(15) 2_665 5_767
O1 Y1 O2 101.95(9) 2_664 8_756
O1 Y1 O2 101.95(9) 2_664 2_665
O2 Y1 O2 79.45(12) 8_756 2_665
O1 Y1 O1 89.71(8) 2_664 5_767
O2 Y1 O1 137.89(6) 8_756 5_767
O2 Y1 O1 137.89(6) 2_665 5_767
O1 Y1 O2 137.21(7) 2_664 5_767
O2 Y1 O2 118.62(5) 8_756 5_767
O2 Y1 O2 74.57(6) 2_665 5_767
O1 Y1 O2 69.82(8) 5_767 5_767
O1 Y1 O2 137.21(7) 2_664 3_747
O2 Y1 O2 74.57(6) 8_756 3_747
O2 Y1 O2 118.62(5) 2_665 3_747
O1 Y1 O2 69.82(8) 5_767 3_747
O2 Y1 O2 71.33(11) 5_767 3_747
O1 Y1 O2 69.88(6) 2_664 4_456
O2 Y1 O2 76.85(9) 8_756 4_456
O2 Y1 O2 152.47(6) 2_665 4_456
O1 Y1 O2 69.47(6) 5_767 4_456
O2 Y1 O2 129.71(4) 5_767 4_456
O2 Y1 O2 67.82(4) 3_747 4_456
O1 Y1 O2 69.88(6) 2_664 6_557
O2 Y1 O2 152.47(6) 8_756 6_557
O2 Y1 O2 76.85(9) 2_665 6_557
O1 Y1 O2 69.47(6) 5_767 6_557
O2 Y1 O2 67.82(4) 5_767 6_557
O2 Y1 O2 129.71(4) 3_747 6_557
O2 Y1 O2 121.33(10) 4_456 6_557
O1 Y1 Mn1 101.50(7) 2_664 .
O2 Y1 Mn1 156.46(6) 8_756 .
O2 Y1 Mn1 97.68(6) 2_665 .
O1 Y1 Mn1 40.21(3) 5_767 .
O2 Y1 Mn1 39.62(5) 5_767 .
O2 Y1 Mn1 86.80(6) 3_747 .
O2 Y1 Mn1 109.63(5) 4_456 .
O2 Y1 Mn1 42.92(5) 6_557 .
O1 Y1 Fe1 101.50(7) 2_664 .
O2 Y1 Fe1 156.46(6) 8_756 .
O2 Y1 Fe1 97.68(6) 2_665 .
O1 Y1 Fe1 40.21(3) 5_767 .
O2 Y1 Fe1 39.62(5) 5_767 .
O2 Y1 Fe1 86.80(6) 3_747 .
O2 Y1 Fe1 109.63(5) 4_456 .
O2 Y1 Fe1 42.92(5) 6_557 .
Mn1 Y1 Fe1 0.0 . .
O1 Y1 Fe1 101.50(7) 2_664 3_747
O2 Y1 Fe1 97.68(6) 8_756 3_747
O2 Y1 Fe1 156.46(6) 2_665 3_747
O1 Y1 Fe1 40.21(3) 5_767 3_747
O2 Y1 Fe1 86.80(6) 5_767 3_747
O2 Y1 Fe1 39.62(5) 3_747 3_747
O2 Y1 Fe1 42.92(5) 4_456 3_747
O2 Y1 Fe1 109.63(5) 6_557 3_747
Mn1 Y1 Fe1 75.569(15) . 3_747
Fe1 Y1 Fe1 75.569(15) . 3_747
O1 Y1 Mn1 101.50(7) 2_664 3_747
O2 Y1 Mn1 97.68(6) 8_756 3_747
O2 Y1 Mn1 156.46(6) 2_665 3_747
O1 Y1 Mn1 40.21(3) 5_767 3_747
O2 Y1 Mn1 86.80(6) 5_767 3_747
O2 Y1 Mn1 39.62(5) 3_747 3_747
O2 Y1 Mn1 42.92(5) 4_456 3_747
O2 Y1 Mn1 109.63(5) 6_557 3_747
Mn1 Y1 Mn1 75.569(15) . 3_747
Fe1 Y1 Mn1 75.569(15) . 3_747
Fe1 Y1 Mn1 0.0 3_747 3_747
O2 Mn1 O2 180.000(1) . 5_767
O2 Mn1 O1 91.05(12) . 5_767
O2 Mn1 O1 88.95(12) 5_767 5_767
O2 Mn1 O1 88.95(12) . .
O2 Mn1 O1 91.05(12) 5_767 .
O1 Mn1 O1 180.000(1) 5_767 .
O2 Mn1 O2 90.82(4) . 6_557
O2 Mn1 O2 89.18(4) 5_767 6_557
O1 Mn1 O2 87.05(12) 5_767 6_557
O1 Mn1 O2 92.95(12) . 6_557
O2 Mn1 O2 89.18(4) . 2_765
O2 Mn1 O2 90.82(4) 5_767 2_765
O1 Mn1 O2 92.95(12) 5_767 2_765
O1 Mn1 O2 87.05(12) . 2_765
O2 Mn1 O2 180.0 6_557 2_765
O2 Mn1 Y1 54.66(7) . 5_767
O2 Mn1 Y1 125.34(7) 5_767 5_767
O1 Mn1 Y1 131.20(10) 5_767 5_767
O1 Mn1 Y1 48.80(10) . 5_767
O2 Mn1 Y1 122.42(7) 6_557 5_767
O2 Mn1 Y1 57.58(7) 2_765 5_767
O2 Mn1 Y1 125.34(7) . .
O2 Mn1 Y1 54.66(7) 5_767 .
O1 Mn1 Y1 48.80(10) 5_767 .
O1 Mn1 Y1 131.20(10) . .
O2 Mn1 Y1 57.58(7) 6_557 .
O2 Mn1 Y1 122.42(7) 2_765 .
Y1 Mn1 Y1 180.0 5_767 .
O2 Mn1 Y1 45.29(7) . 2_664
O2 Mn1 Y1 134.71(7) 5_767 2_664
O1 Mn1 Y1 107.90(10) 5_767 2_664
O1 Mn1 Y1 72.10(10) . 2_664
O2 Mn1 Y1 51.63(6) 6_557 2_664
O2 Mn1 Y1 128.37(6) 2_765 2_664
Y1 Mn1 Y1 73.891(11) 5_767 2_664
Y1 Mn1 Y1 106.109(11) . 2_664
O2 Mn1 Y1 134.71(7) . 6_658
O2 Mn1 Y1 45.29(7) 5_767 6_658
O1 Mn1 Y1 72.10(10) 5_767 6_658
O1 Mn1 Y1 107.90(10) . 6_658
O2 Mn1 Y1 128.37(6) 6_557 6_658
O2 Mn1 Y1 51.63(6) 2_765 6_658
Y1 Mn1 Y1 106.109(11) 5_767 6_658
Y1 Mn1 Y1 73.891(11) . 6_658
Y1 Mn1 Y1 180.0 2_664 6_658
O2 Mn1 Y1 51.81(7) . 6_657
O2 Mn1 Y1 128.19(7) 5_767 6_657
O1 Mn1 Y1 40.50(10) 5_767 6_657
O1 Mn1 Y1 139.50(10) . 6_657
O2 Mn1 Y1 79.67(7) 6_557 6_657
O2 Mn1 Y1 100.33(7) 2_765 6_657
Y1 Mn1 Y1 102.498(11) 5_767 6_657
Y1 Mn1 Y1 77.502(11) . 6_657
Y1 Mn1 Y1 72.314(10) 2_664 6_657
Y1 Mn1 Y1 107.686(10) 6_658 6_657
O2 Mn1 Y1 128.19(7) . 2_665
O2 Mn1 Y1 51.81(7) 5_767 2_665
O1 Mn1 Y1 139.50(10) 5_767 2_665
O1 Mn1 Y1 40.50(10) . 2_665
O2 Mn1 Y1 100.33(7) 6_557 2_665
O2 Mn1 Y1 79.67(7) 2_765 2_665
Y1 Mn1 Y1 77.502(11) 5_767 2_665
Y1 Mn1 Y1 102.498(11) . 2_665
Y1 Mn1 Y1 107.686(11) 2_664 2_665
Y1 Mn1 Y1 72.314(11) 6_658 2_665
Y1 Mn1 Y1 180.0 6_657 2_665
O2 Fe1 O2 180.000(1) . 5_767
O2 Fe1 O1 91.05(12) . 5_767
O2 Fe1 O1 88.95(12) 5_767 5_767
O2 Fe1 O1 88.95(12) . .
O2 Fe1 O1 91.05(12) 5_767 .
O1 Fe1 O1 180.000(1) 5_767 .
O2 Fe1 O2 90.82(4) . 6_557
O2 Fe1 O2 89.18(4) 5_767 6_557
O1 Fe1 O2 87.05(12) 5_767 6_557
O1 Fe1 O2 92.95(12) . 6_557
O2 Fe1 O2 89.18(4) . 2_765
O2 Fe1 O2 90.82(4) 5_767 2_765
O1 Fe1 O2 92.95(12) 5_767 2_765
O1 Fe1 O2 87.05(12) . 2_765
O2 Fe1 O2 180.0 6_557 2_765
O2 Fe1 Y1 54.66(7) . 5_767
O2 Fe1 Y1 125.34(7) 5_767 5_767
O1 Fe1 Y1 131.20(10) 5_767 5_767
O1 Fe1 Y1 48.80(10) . 5_767
O2 Fe1 Y1 122.42(7) 6_557 5_767
O2 Fe1 Y1 57.58(7) 2_765 5_767
O2 Fe1 Y1 125.34(7) . .
O2 Fe1 Y1 54.66(7) 5_767 .
O1 Fe1 Y1 48.80(10) 5_767 .
O1 Fe1 Y1 131.20(10) . .
O2 Fe1 Y1 57.58(7) 6_557 .
O2 Fe1 Y1 122.42(7) 2_765 .
Y1 Fe1 Y1 180.0 5_767 .
O2 Fe1 Y1 45.29(7) . 2_664
O2 Fe1 Y1 134.71(7) 5_767 2_664
O1 Fe1 Y1 107.90(10) 5_767 2_664
O1 Fe1 Y1 72.10(10) . 2_664
O2 Fe1 Y1 51.63(6) 6_557 2_664
O2 Fe1 Y1 128.37(6) 2_765 2_664
Y1 Fe1 Y1 73.891(11) 5_767 2_664
Y1 Fe1 Y1 106.109(11) . 2_664
O2 Fe1 Y1 134.71(7) . 6_658
O2 Fe1 Y1 45.29(7) 5_767 6_658
O1 Fe1 Y1 72.10(10) 5_767 6_658
O1 Fe1 Y1 107.90(10) . 6_658
O2 Fe1 Y1 128.37(6) 6_557 6_658
O2 Fe1 Y1 51.63(6) 2_765 6_658
Y1 Fe1 Y1 106.109(11) 5_767 6_658
Y1 Fe1 Y1 73.891(11) . 6_658
Y1 Fe1 Y1 180.0 2_664 6_658
O2 Fe1 Y1 51.81(7) . 6_657
O2 Fe1 Y1 128.19(7) 5_767 6_657
O1 Fe1 Y1 40.50(10) 5_767 6_657
O1 Fe1 Y1 139.50(10) . 6_657
O2 Fe1 Y1 79.67(7) 6_557 6_657
O2 Fe1 Y1 100.33(7) 2_765 6_657
Y1 Fe1 Y1 102.498(11) 5_767 6_657
Y1 Fe1 Y1 77.502(11) . 6_657
Y1 Fe1 Y1 72.314(10) 2_664 6_657
Y1 Fe1 Y1 107.686(10) 6_658 6_657
O2 Fe1 Y1 128.19(7) . 2_665
O2 Fe1 Y1 51.81(7) 5_767 2_665
O1 Fe1 Y1 139.50(10) 5_767 2_665
O1 Fe1 Y1 40.50(10) . 2_665
O2 Fe1 Y1 100.33(7) 6_557 2_665
O2 Fe1 Y1 79.67(7) 2_765 2_665
Y1 Fe1 Y1 77.502(11) 5_767 2_665
Y1 Fe1 Y1 102.498(11) . 2_665
Y1 Fe1 Y1 107.686(11) 2_664 2_665
Y1 Fe1 Y1 72.314(11) 6_658 2_665
Y1 Fe1 Y1 180.0 6_657 2_665

loop_
_geom_bond_atom_site_label_1
_geom_bond_atom_site_label_2
_geom_bond_distance
_geom_bond_site_symmetry_2
O2 Fe1 1.955(2) .
O2 Mn1 1.955(2) .
O2 Fe1 2.117(2) 2_764
O2 Mn1 2.117(2) 2_764
O2 Y1 2.281(2) 2_664
O2 Y1 2.500(2) 5_767
O2 Y1 2.624(2) 6_657
O1 Fe1 1.9733(11) .
O1 Mn1 1.9733(11) .
O1 Fe1 1.9733(11) 3_757
O1 Mn1 1.9733(11) 3_757
O1 Y1 2.238(3) 2_665
O1 Y1 2.300(3) 5_767
Y1 O1 2.238(3) 2_664
Y1 O2 2.281(2) 8_756
Y1 O2 2.281(2) 2_665
Y1 O1 2.300(3) 5_767
Y1 O2 2.500(2) 5_767
Y1 O2 2.500(2) 3_747
Y1 O2 2.624(2) 4_456
Y1 O2 2.624(2) 6_557
Y1 Mn1 3.0563(5) .
Y1 Fe1 3.0563(5) .
Y1 Fe1 3.0563(5) 3_747
Y1 Mn1 3.0563(5) 3_747
Mn1 O2 1.955(2) 5_767
Mn1 O1 1.9733(11) 5_767
Mn1 O2 2.117(2) 6_557
Mn1 O2 2.117(2) 2_765
Mn1 Y1 3.0563(5) 5_767
Mn1 Y1 3.1840(5) 2_664
Mn1 Y1 3.1840(5) 6_658
Mn1 Y1 3.3355(5) 6_657
Mn1 Y1 3.3355(5) 2_665
Fe1 O2 1.955(2) 5_767
Fe1 O1 1.9733(11) 5_767
Fe1 O2 2.117(2) 6_557
Fe1 O2 2.117(2) 2_765
Fe1 Y1 3.0563(5) 5_767
Fe1 Y1 3.1840(5) 2_664
Fe1 Y1 3.1840(5) 6_658
Fe1 Y1 3.3355(5) 6_657
Fe1 Y1 3.3355(5) 2_665

loop_
_geom_torsion_atom_site_label_1
_geom_torsion_atom_site_label_2
_geom_torsion_atom_site_label_3
_geom_torsion_atom_site_label_4
_geom_torsion
_geom_torsion_site_symmetry_1
_geom_torsion_site_symmetry_4
Fe1 O2 Mn1 O2 0(100) . 5_767
Fe1 O2 Mn1 O2 -147(100) 2_764 5_767
Mn1 O2 Mn1 O2 -147(100) 2_764 5_767
Y1 O2 Mn1 O2 31(100) 2_664 5_767
Y1 O2 Mn1 O2 134(100) 5_767 5_767
Y1 O2 Mn1 O2 -72(100) 6_657 5_767
Fe1 O2 Mn1 O1 0(100) . 5_767
Fe1 O2 Mn1 O1 -64.2(2) 2_764 5_767
Mn1 O2 Mn1 O1 -64.2(2) 2_764 5_767
Y1 O2 Mn1 O1 114.49(12) 2_664 5_767
Y1 O2 Mn1 O1 -142.62(11) 5_767 5_767
Y1 O2 Mn1 O1 10.91(11) 6_657 5_767
Fe1 O2 Mn1 O1 0(100) . .
Fe1 O2 Mn1 O1 115.8(2) 2_764 .
Mn1 O2 Mn1 O1 115.8(2) 2_764 .
Y1 O2 Mn1 O1 -65.51(12) 2_664 .
Y1 O2 Mn1 O1 37.38(11) 5_767 .
Y1 O2 Mn1 O1 -169.09(11) 6_657 .
Fe1 O2 Mn1 O2 0(100) . 6_557
Fe1 O2 Mn1 O2 -151.30(17) 2_764 6_557
Mn1 O2 Mn1 O2 -151.30(17) 2_764 6_557
Y1 O2 Mn1 O2 27.43(13) 2_664 6_557
Y1 O2 Mn1 O2 130.32(4) 5_767 6_557
Y1 O2 Mn1 O2 -76.14(11) 6_657 6_557
Fe1 O2 Mn1 O2 0(100) . 2_765
Fe1 O2 Mn1 O2 28.70(17) 2_764 2_765
Mn1 O2 Mn1 O2 28.70(17) 2_764 2_765
Y1 O2 Mn1 O2 -152.57(13) 2_664 2_765
Y1 O2 Mn1 O2 -49.68(4) 5_767 2_765
Y1 O2 Mn1 O2 103.86(11) 6_657 2_765
Fe1 O2 Mn1 Y1 0(100) . 5_767
Fe1 O2 Mn1 Y1 78.4(2) 2_764 5_767
Mn1 O2 Mn1 Y1 78.4(2) 2_764 5_767
Y1 O2 Mn1 Y1 -102.90(10) 2_664 5_767
Y1 O2 Mn1 Y1 153.53(10) 6_657 5_767
Fe1 O2 Mn1 Y1 0(29) . .
Fe1 O2 Mn1 Y1 -101.6(2) 2_764 .
Mn1 O2 Mn1 Y1 -101.6(2) 2_764 .
Y1 O2 Mn1 Y1 77.10(10) 2_664 .
Y1 O2 Mn1 Y1 180.0 5_767 .
Y1 O2 Mn1 Y1 -26.47(10) 6_657 .
Fe1 O2 Mn1 Y1 0(100) . 2_664
Fe1 O2 Mn1 Y1 -178.7(3) 2_764 2_664
Mn1 O2 Mn1 Y1 -178.7(3) 2_764 2_664
Y1 O2 Mn1 Y1 102.90(10) 5_767 2_664
Y1 O2 Mn1 Y1 -103.57(9) 6_657 2_664
Fe1 O2 Mn1 Y1 0(100) . 6_658
Fe1 O2 Mn1 Y1 1.3(3) 2_764 6_658
Mn1 O2 Mn1 Y1 1.3(3) 2_764 6_658
Y1 O2 Mn1 Y1 180.0 2_664 6_658
Y1 O2 Mn1 Y1 -77.10(10) 5_767 6_658
Y1 O2 Mn1 Y1 76.43(9) 6_657 6_658
Fe1 O2 Mn1 Y1 0(100) . 6_657
Fe1 O2 Mn1 Y1 -75.2(2) 2_764 6_657
Mn1 O2 Mn1 Y1 -75.2(2) 2_764 6_657
Y1 O2 Mn1 Y1 103.57(10) 2_664 6_657
Y1 O2 Mn1 Y1 -153.53(10) 5_767 6_657
Fe1 O2 Mn1 Y1 0(100) . 2_665
Fe1 O2 Mn1 Y1 104.8(2) 2_764 2_665
Mn1 O2 Mn1 Y1 104.8(2) 2_764 2_665
Y1 O2 Mn1 Y1 -76.43(9) 2_664 2_665
Y1 O2 Mn1 Y1 26.47(10) 5_767 2_665
Y1 O2 Mn1 Y1 180.0 6_657 2_665
Fe1 O1 Mn1 O2 0(100) . .
Fe1 O1 Mn1 O2 51.8(3) 3_757 .
Mn1 O1 Mn1 O2 51.8(3) 3_757 .
Y1 O1 Mn1 O2 -166.75(13) 2_665 .
Y1 O1 Mn1 O2 -41.17(10) 5_767 .
Fe1 O1 Mn1 O2 0(100) . 5_767
Fe1 O1 Mn1 O2 -128.2(3) 3_757 5_767
Mn1 O1 Mn1 O2 -128.2(3) 3_757 5_767
Y1 O1 Mn1 O2 13.25(13) 2_665 5_767
Y1 O1 Mn1 O2 138.83(10) 5_767 5_767
Fe1 O1 Mn1 O1 0(100) . 5_767
Fe1 O1 Mn1 O1 -71(100) 3_757 5_767
Mn1 O1 Mn1 O1 -71(100) 3_757 5_767
Y1 O1 Mn1 O1 71(100) 2_665 5_767
Y1 O1 Mn1 O1 -164(100) 5_767 5_767
Fe1 O1 Mn1 O2 0(100) . 6_557
Fe1 O1 Mn1 O2 -38.9(3) 3_757 6_557
Mn1 O1 Mn1 O2 -38.9(3) 3_757 6_557
Y1 O1 Mn1 O2 102.48(13) 2_665 6_557
Y1 O1 Mn1 O2 -131.93(10) 5_767 6_557
Fe1 O1 Mn1 O2 0(100) . 2_765
Fe1 O1 Mn1 O2 141.1(3) 3_757 2_765
Mn1 O1 Mn1 O2 141.1(3) 3_757 2_765
Y1 O1 Mn1 O2 -77.52(13) 2_665 2_765
Y1 O1 Mn1 O2 48.07(10) 5_767 2_765
Fe1 O1 Mn1 Y1 0(100) . 5_767
Fe1 O1 Mn1 Y1 93.0(3) 3_757 5_767
Mn1 O1 Mn1 Y1 93.0(3) 3_757 5_767
Y1 O1 Mn1 Y1 -125.59(17) 2_665 5_767
Fe1 O1 Mn1 Y1 0(23) . .
Fe1 O1 Mn1 Y1 -87.0(3) 3_757 .
Mn1 O1 Mn1 Y1 -87.0(3) 3_757 .
Y1 O1 Mn1 Y1 54.41(17) 2_665 .
Y1 O1 Mn1 Y1 180.0 5_767 .
Fe1 O1 Mn1 Y1 0(100) . 2_664
Fe1 O1 Mn1 Y1 9.0(3) 3_757 2_664
Mn1 O1 Mn1 Y1 9.0(3) 3_757 2_664
Y1 O1 Mn1 Y1 150.43(14) 2_665 2_664
Y1 O1 Mn1 Y1 -83.99(9) 5_767 2_664
Fe1 O1 Mn1 Y1 0(100) . 6_658
Fe1 O1 Mn1 Y1 -171.0(3) 3_757 6_658
Mn1 O1 Mn1 Y1 -171.0(3) 3_757 6_658
Y1 O1 Mn1 Y1 -29.57(14) 2_665 6_658
Y1 O1 Mn1 Y1 96.01(9) 5_767 6_658
Fe1 O1 Mn1 Y1 0(100) . 6_657
Fe1 O1 Mn1 Y1 38.6(4) 3_757 6_657
Mn1 O1 Mn1 Y1 38.6(4) 3_757 6_657
Y1 O1 Mn1 Y1 180.0 2_665 6_657
Y1 O1 Mn1 Y1 -54.41(17) 5_767 6_657
Fe1 O1 Mn1 Y1 0(100) . 2_665
Fe1 O1 Mn1 Y1 -141.4(4) 3_757 2_665
Mn1 O1 Mn1 Y1 -141.4(4) 3_757 2_665
Y1 O1 Mn1 Y1 125.59(17) 5_767 2_665
O1 Y1 Mn1 O2 -21.81(10) 2_664 .
O2 Y1 Mn1 O2 153.1(2) 8_756 .
O2 Y1 Mn1 O2 -125.73(9) 2_665 .
O1 Y1 Mn1 O2 53.78(15) 5_767 .
O2 Y1 Mn1 O2 180.0 5_767 .
O2 Y1 Mn1 O2 115.80(12) 3_747 .
O2 Y1 Mn1 O2 50.73(12) 4_456 .
O2 Y1 Mn1 O2 -64.56(6) 6_557 .
Fe1 Y1 Mn1 O2 0(44) . .
Fe1 Y1 Mn1 O2 77.27(9) 3_747 .
Mn1 Y1 Mn1 O2 77.27(9) 3_747 .
O1 Y1 Mn1 O2 158.19(10) 2_664 5_767
O2 Y1 Mn1 O2 -26.9(2) 8_756 5_767
O2 Y1 Mn1 O2 54.27(9) 2_665 5_767
O1 Y1 Mn1 O2 -126.22(15) 5_767 5_767
O2 Y1 Mn1 O2 -64.20(12) 3_747 5_767
O2 Y1 Mn1 O2 -129.27(12) 4_456 5_767
O2 Y1 Mn1 O2 115.44(6) 6_557 5_767
Fe1 Y1 Mn1 O2 0(44) . 5_767
Fe1 Y1 Mn1 O2 -102.73(9) 3_747 5_767
Mn1 Y1 Mn1 O2 -102.73(9) 3_747 5_767
O1 Y1 Mn1 O1 -75.59(11) 2_664 5_767
O2 Y1 Mn1 O1 99.30(19) 8_756 5_767
O2 Y1 Mn1 O1 -179.51(14) 2_665 5_767
O2 Y1 Mn1 O1 126.22(15) 5_767 5_767
O2 Y1 Mn1 O1 62.02(14) 3_747 5_767
O2 Y1 Mn1 O1 -3.05(14) 4_456 5_767
O2 Y1 Mn1 O1 -118.34(15) 6_557 5_767
Fe1 Y1 Mn1 O1 0(70) . 5_767
Fe1 Y1 Mn1 O1 23.49(13) 3_747 5_767
Mn1 Y1 Mn1 O1 23.49(13) 3_747 5_767
O1 Y1 Mn1 O1 104.41(11) 2_664 .
O2 Y1 Mn1 O1 -80.70(19) 8_756 .
O2 Y1 Mn1 O1 0.49(14) 2_665 .
O1 Y1 Mn1 O1 180.0 5_767 .
O2 Y1 Mn1 O1 -53.78(15) 5_767 .
O2 Y1 Mn1 O1 -117.98(13) 3_747 .
O2 Y1 Mn1 O1 176.95(14) 4_456 .
O2 Y1 Mn1 O1 61.66(15) 6_557 .
Fe1 Y1 Mn1 O1 0(18) . .
Fe1 Y1 Mn1 O1 -156.51(13) 3_747 .
Mn1 Y1 Mn1 O1 -156.51(13) 3_747 .
O1 Y1 Mn1 O2 42.75(9) 2_664 6_557
O2 Y1 Mn1 O2 -142.36(17) 8_756 6_557
O2 Y1 Mn1 O2 -61.17(12) 2_665 6_557
O1 Y1 Mn1 O2 118.34(15) 5_767 6_557
O2 Y1 Mn1 O2 -115.44(6) 5_767 6_557
O2 Y1 Mn1 O2 -179.64(12) 3_747 6_557
O2 Y1 Mn1 O2 115.29(12) 4_456 6_557
Fe1 Y1 Mn1 O2 0(12) . 6_557
Fe1 Y1 Mn1 O2 141.83(8) 3_747 6_557
Mn1 Y1 Mn1 O2 141.83(8) 3_747 6_557
O1 Y1 Mn1 O2 -137.25(9) 2_664 2_765
O2 Y1 Mn1 O2 37.64(17) 8_756 2_765
O2 Y1 Mn1 O2 118.83(12) 2_665 2_765
O1 Y1 Mn1 O2 -61.66(15) 5_767 2_765
O2 Y1 Mn1 O2 64.56(6) 5_767 2_765
O2 Y1 Mn1 O2 0.36(12) 3_747 2_765
O2 Y1 Mn1 O2 -64.71(12) 4_456 2_765
O2 Y1 Mn1 O2 180.0 6_557 2_765
Fe1 Y1 Mn1 O2 0(75) . 2_765
Fe1 Y1 Mn1 O2 -38.17(8) 3_747 2_765
Mn1 Y1 Mn1 O2 -38.17(8) 3_747 2_765
O1 Y1 Mn1 Y1 78(17) 2_664 5_767
O2 Y1 Mn1 Y1 -107(17) 8_756 5_767
O2 Y1 Mn1 Y1 -26(17) 2_665 5_767
O1 Y1 Mn1 Y1 154(17) 5_767 5_767
O2 Y1 Mn1 Y1 -80(17) 5_767 5_767
O2 Y1 Mn1 Y1 -144(17) 3_747 5_767
O2 Y1 Mn1 Y1 151(17) 4_456 5_767
O2 Y1 Mn1 Y1 35(17) 6_557 5_767
Fe1 Y1 Mn1 Y1 0(67) . 5_767
Fe1 Y1 Mn1 Y1 177(17) 3_747 5_767
Mn1 Y1 Mn1 Y1 177(17) 3_747 5_767
O1 Y1 Mn1 Y1 24.34(6) 2_664 2_664
O2 Y1 Mn1 Y1 -160.78(16) 8_756 2_664
O2 Y1 Mn1 Y1 -79.59(6) 2_665 2_664
O1 Y1 Mn1 Y1 99.93(13) 5_767 2_664
O2 Y1 Mn1 Y1 -133.85(9) 5_767 2_664
O2 Y1 Mn1 Y1 161.95(5) 3_747 2_664
O2 Y1 Mn1 Y1 96.87(5) 4_456 2_664
O2 Y1 Mn1 Y1 -18.41(8) 6_557 2_664
Fe1 Y1 Mn1 Y1 0(21) . 2_664
Fe1 Y1 Mn1 Y1 123.413(5) 3_747 2_664
Mn1 Y1 Mn1 Y1 123.413(5) 3_747 2_664
O1 Y1 Mn1 Y1 -155.66(6) 2_664 6_658
O2 Y1 Mn1 Y1 19.22(16) 8_756 6_658
O2 Y1 Mn1 Y1 100.41(6) 2_665 6_658
O1 Y1 Mn1 Y1 -80.07(13) 5_767 6_658
O2 Y1 Mn1 Y1 46.15(9) 5_767 6_658
O2 Y1 Mn1 Y1 -18.05(5) 3_747 6_658
O2 Y1 Mn1 Y1 -83.13(5) 4_456 6_658
O2 Y1 Mn1 Y1 161.59(8) 6_557 6_658
Fe1 Y1 Mn1 Y1 0(66) . 6_658
Fe1 Y1 Mn1 Y1 -56.587(5) 3_747 6_658
Mn1 Y1 Mn1 Y1 -56.587(5) 3_747 6_658
O1 Y1 Mn1 Y1 -42.84(6) 2_664 6_657
O2 Y1 Mn1 Y1 132.05(15) 8_756 6_657
O2 Y1 Mn1 Y1 -146.76(6) 2_665 6_657
O1 Y1 Mn1 Y1 32.75(13) 5_767 6_657
O2 Y1 Mn1 Y1 158.97(9) 5_767 6_657
O2 Y1 Mn1 Y1 94.78(5) 3_747 6_657
O2 Y1 Mn1 Y1 29.70(5) 4_456 6_657
O2 Y1 Mn1 Y1 -85.59(8) 6_557 6_657
Fe1 Y1 Mn1 Y1 0(54) . 6_657
Fe1 Y1 Mn1 Y1 56.238(6) 3_747 6_657
Mn1 Y1 Mn1 Y1 56.238(6) 3_747 6_657
O1 Y1 Mn1 Y1 137.16(6) 2_664 2_665
O2 Y1 Mn1 Y1 -47.95(15) 8_756 2_665
O2 Y1 Mn1 Y1 33.24(6) 2_665 2_665
O1 Y1 Mn1 Y1 -147.25(13) 5_767 2_665
O2 Y1 Mn1 Y1 -21.03(9) 5_767 2_665
O2 Y1 Mn1 Y1 -85.22(5) 3_747 2_665
O2 Y1 Mn1 Y1 -150.30(5) 4_456 2_665
O2 Y1 Mn1 Y1 94.41(8) 6_557 2_665
Fe1 Y1 Mn1 Y1 0(34) . 2_665
Fe1 Y1 Mn1 Y1 -123.762(6) 3_747 2_665
Mn1 Y1 Mn1 Y1 -123.762(6) 3_747 2_665
Mn1 O2 Fe1 O2 0(100) . 5_767
Fe1 O2 Fe1 O2 -147(100) 2_764 5_767
Mn1 O2 Fe1 O2 -147(100) 2_764 5_767
Y1 O2 Fe1 O2 31(100) 2_664 5_767
Y1 O2 Fe1 O2 134(100) 5_767 5_767
Y1 O2 Fe1 O2 -72(100) 6_657 5_767
Mn1 O2 Fe1 O1 0(100) . 5_767
Fe1 O2 Fe1 O1 -64.2(2) 2_764 5_767
Mn1 O2 Fe1 O1 -64.2(2) 2_764 5_767
Y1 O2 Fe1 O1 114.49(12) 2_664 5_767
Y1 O2 Fe1 O1 -142.62(11) 5_767 5_767
Y1 O2 Fe1 O1 10.91(11) 6_657 5_767
Mn1 O2 Fe1 O1 0(100) . .
Fe1 O2 Fe1 O1 115.8(2) 2_764 .
Mn1 O2 Fe1 O1 115.8(2) 2_764 .
Y1 O2 Fe1 O1 -65.51(12) 2_664 .
Y1 O2 Fe1 O1 37.38(11) 5_767 .
Y1 O2 Fe1 O1 -169.09(11) 6_657 .
Mn1 O2 Fe1 O2 0(100) . 6_557
Fe1 O2 Fe1 O2 -151.30(17) 2_764 6_557
Mn1 O2 Fe1 O2 -151.30(17) 2_764 6_557
Y1 O2 Fe1 O2 27.43(13) 2_664 6_557
Y1 O2 Fe1 O2 130.32(4) 5_767 6_557
Y1 O2 Fe1 O2 -76.14(11) 6_657 6_557
Mn1 O2 Fe1 O2 0(100) . 2_765
Fe1 O2 Fe1 O2 28.70(17) 2_764 2_765
Mn1 O2 Fe1 O2 28.70(17) 2_764 2_765
Y1 O2 Fe1 O2 -152.57(13) 2_664 2_765
Y1 O2 Fe1 O2 -49.68(4) 5_767 2_765
Y1 O2 Fe1 O2 103.86(11) 6_657 2_765
Mn1 O2 Fe1 Y1 0(100) . 5_767
Fe1 O2 Fe1 Y1 78.4(2) 2_764 5_767
Mn1 O2 Fe1 Y1 78.4(2) 2_764 5_767
Y1 O2 Fe1 Y1 -102.90(10) 2_664 5_767
Y1 O2 Fe1 Y1 153.53(10) 6_657 5_767
Mn1 O2 Fe1 Y1 0(29) . .
Fe1 O2 Fe1 Y1 -101.6(2) 2_764 .
Mn1 O2 Fe1 Y1 -101.6(2) 2_764 .
Y1 O2 Fe1 Y1 77.10(10) 2_664 .
Y1 O2 Fe1 Y1 180.0 5_767 .
Y1 O2 Fe1 Y1 -26.47(10) 6_657 .
Mn1 O2 Fe1 Y1 0(100) . 2_664
Fe1 O2 Fe1 Y1 -178.7(3) 2_764 2_664
Mn1 O2 Fe1 Y1 -178.7(3) 2_764 2_664
Y1 O2 Fe1 Y1 102.90(10) 5_767 2_664
Y1 O2 Fe1 Y1 -103.57(9) 6_657 2_664
Mn1 O2 Fe1 Y1 0(100) . 6_658
Fe1 O2 Fe1 Y1 1.3(3) 2_764 6_658
Mn1 O2 Fe1 Y1 1.3(3) 2_764 6_658
Y1 O2 Fe1 Y1 180.0 2_664 6_658
Y1 O2 Fe1 Y1 -77.10(10) 5_767 6_658
Y1 O2 Fe1 Y1 76.43(9) 6_657 6_658
Mn1 O2 Fe1 Y1 0(100) . 6_657
Fe1 O2 Fe1 Y1 -75.2(2) 2_764 6_657
Mn1 O2 Fe1 Y1 -75.2(2) 2_764 6_657
Y1 O2 Fe1 Y1 103.57(10) 2_664 6_657
Y1 O2 Fe1 Y1 -153.53(10) 5_767 6_657
Mn1 O2 Fe1 Y1 0(100) . 2_665
Fe1 O2 Fe1 Y1 104.8(2) 2_764 2_665
Mn1 O2 Fe1 Y1 104.8(2) 2_764 2_665
Y1 O2 Fe1 Y1 -76.43(9) 2_664 2_665
Y1 O2 Fe1 Y1 26.47(10) 5_767 2_665
Y1 O2 Fe1 Y1 180.0 6_657 2_665
Mn1 O1 Fe1 O2 0(100) . .
Fe1 O1 Fe1 O2 51.8(3) 3_757 .
Mn1 O1 Fe1 O2 51.8(3) 3_757 .
Y1 O1 Fe1 O2 -166.75(13) 2_665 .
Y1 O1 Fe1 O2 -41.17(10) 5_767 .
Mn1 O1 Fe1 O2 0(100) . 5_767
Fe1 O1 Fe1 O2 -128.2(3) 3_757 5_767
Mn1 O1 Fe1 O2 -128.2(3) 3_757 5_767
Y1 O1 Fe1 O2 13.25(13) 2_665 5_767
Y1 O1 Fe1 O2 138.83(10) 5_767 5_767
Mn1 O1 Fe1 O1 0(100) . 5_767
Fe1 O1 Fe1 O1 -71(100) 3_757 5_767
Mn1 O1 Fe1 O1 -71(100) 3_757 5_767
Y1 O1 Fe1 O1 71(100) 2_665 5_767
Y1 O1 Fe1 O1 -164(100) 5_767 5_767
Mn1 O1 Fe1 O2 0(100) . 6_557
Fe1 O1 Fe1 O2 -38.9(3) 3_757 6_557
Mn1 O1 Fe1 O2 -38.9(3) 3_757 6_557
Y1 O1 Fe1 O2 102.48(13) 2_665 6_557
Y1 O1 Fe1 O2 -131.93(10) 5_767 6_557
Mn1 O1 Fe1 O2 0(100) . 2_765
Fe1 O1 Fe1 O2 141.1(3) 3_757 2_765
Mn1 O1 Fe1 O2 141.1(3) 3_757 2_765
Y1 O1 Fe1 O2 -77.52(13) 2_665 2_765
Y1 O1 Fe1 O2 48.07(10) 5_767 2_765
Mn1 O1 Fe1 Y1 0(100) . 5_767
Fe1 O1 Fe1 Y1 93.0(3) 3_757 5_767
Mn1 O1 Fe1 Y1 93.0(3) 3_757 5_767
Y1 O1 Fe1 Y1 -125.59(17) 2_665 5_767
Mn1 O1 Fe1 Y1 0(23) . .
Fe1 O1 Fe1 Y1 -87.0(3) 3_757 .
Mn1 O1 Fe1 Y1 -87.0(3) 3_757 .
Y1 O1 Fe1 Y1 54.41(17) 2_665 .
Y1 O1 Fe1 Y1 180.0 5_767 .
Mn1 O1 Fe1 Y1 0(100) . 2_664
Fe1 O1 Fe1 Y1 9.0(3) 3_757 2_664
Mn1 O1 Fe1 Y1 9.0(3) 3_757 2_664
Y1 O1 Fe1 Y1 150.43(14) 2_665 2_664
Y1 O1 Fe1 Y1 -83.99(9) 5_767 2_664
Mn1 O1 Fe1 Y1 0(100) . 6_658
Fe1 O1 Fe1 Y1 -171.0(3) 3_757 6_658
Mn1 O1 Fe1 Y1 -171.0(3) 3_757 6_658
Y1 O1 Fe1 Y1 -29.57(14) 2_665 6_658
Y1 O1 Fe1 Y1 96.01(9) 5_767 6_658
Mn1 O1 Fe1 Y1 0(100) . 6_657
Fe1 O1 Fe1 Y1 38.6(4) 3_757 6_657
Mn1 O1 Fe1 Y1 38.6(4) 3_757 6_657
Y1 O1 Fe1 Y1 180.0 2_665 6_657
Y1 O1 Fe1 Y1 -54.41(17) 5_767 6_657
Mn1 O1 Fe1 Y1 0(100) . 2_665
Fe1 O1 Fe1 Y1 -141.4(4) 3_757 2_665
Mn1 O1 Fe1 Y1 -141.4(4) 3_757 2_665
Y1 O1 Fe1 Y1 125.59(17) 5_767 2_665
O1 Y1 Fe1 O2 -21.81(10) 2_664 .
O2 Y1 Fe1 O2 153.1(2) 8_756 .
O2 Y1 Fe1 O2 -125.73(9) 2_665 .
O1 Y1 Fe1 O2 53.78(15) 5_767 .
O2 Y1 Fe1 O2 180.0 5_767 .
O2 Y1 Fe1 O2 115.80(12) 3_747 .
O2 Y1 Fe1 O2 50.73(12) 4_456 .
O2 Y1 Fe1 O2 -64.56(6) 6_557 .
Mn1 Y1 Fe1 O2 0(44) . .
Fe1 Y1 Fe1 O2 77.27(9) 3_747 .
Mn1 Y1 Fe1 O2 77.27(9) 3_747 .
O1 Y1 Fe1 O2 158.19(10) 2_664 5_767
O2 Y1 Fe1 O2 -26.9(2) 8_756 5_767
O2 Y1 Fe1 O2 54.27(9) 2_665 5_767
O1 Y1 Fe1 O2 -126.22(15) 5_767 5_767
O2 Y1 Fe1 O2 -64.20(12) 3_747 5_767
O2 Y1 Fe1 O2 -129.27(12) 4_456 5_767
O2 Y1 Fe1 O2 115.44(6) 6_557 5_767
Mn1 Y1 Fe1 O2 0(44) . 5_767
Fe1 Y1 Fe1 O2 -102.73(9) 3_747 5_767
Mn1 Y1 Fe1 O2 -102.73(9) 3_747 5_767
O1 Y1 Fe1 O1 -75.59(11) 2_664 5_767
O2 Y1 Fe1 O1 99.30(19) 8_756 5_767
O2 Y1 Fe1 O1 -179.51(14) 2_665 5_767
O2 Y1 Fe1 O1 126.22(15) 5_767 5_767
O2 Y1 Fe1 O1 62.02(14) 3_747 5_767
O2 Y1 Fe1 O1 -3.05(14) 4_456 5_767
O2 Y1 Fe1 O1 -118.34(15) 6_557 5_767
Mn1 Y1 Fe1 O1 0(70) . 5_767
Fe1 Y1 Fe1 O1 23.49(13) 3_747 5_767
Mn1 Y1 Fe1 O1 23.49(13) 3_747 5_767
O1 Y1 Fe1 O1 104.41(11) 2_664 .
O2 Y1 Fe1 O1 -80.70(19) 8_756 .
O2 Y1 Fe1 O1 0.49(14) 2_665 .
O1 Y1 Fe1 O1 180.0 5_767 .
O2 Y1 Fe1 O1 -53.78(15) 5_767 .
O2 Y1 Fe1 O1 -117.98(13) 3_747 .
O2 Y1 Fe1 O1 176.95(14) 4_456 .
O2 Y1 Fe1 O1 61.66(15) 6_557 .
Mn1 Y1 Fe1 O1 0(18) . .
Fe1 Y1 Fe1 O1 -156.51(13) 3_747 .
Mn1 Y1 Fe1 O1 -156.51(13) 3_747 .
O1 Y1 Fe1 O2 42.75(9) 2_664 6_557
O2 Y1 Fe1 O2 -142.36(17) 8_756 6_557
O2 Y1 Fe1 O2 -61.17(12) 2_665 6_557
O1 Y1 Fe1 O2 118.34(15) 5_767 6_557
O2 Y1 Fe1 O2 -115.44(6) 5_767 6_557
O2 Y1 Fe1 O2 -179.64(12) 3_747 6_557
O2 Y1 Fe1 O2 115.29(12) 4_456 6_557
Mn1 Y1 Fe1 O2 0(12) . 6_557
Fe1 Y1 Fe1 O2 141.83(8) 3_747 6_557
Mn1 Y1 Fe1 O2 141.83(8) 3_747 6_557
O1 Y1 Fe1 O2 -137.25(9) 2_664 2_765
O2 Y1 Fe1 O2 37.64(17) 8_756 2_765
O2 Y1 Fe1 O2 118.83(12) 2_665 2_765
O1 Y1 Fe1 O2 -61.66(15) 5_767 2_765
O2 Y1 Fe1 O2 64.56(6) 5_767 2_765
O2 Y1 Fe1 O2 0.36(12) 3_747 2_765
O2 Y1 Fe1 O2 -64.71(12) 4_456 2_765
O2 Y1 Fe1 O2 180.0 6_557 2_765
Mn1 Y1 Fe1 O2 0(75) . 2_765
Fe1 Y1 Fe1 O2 -38.17(8) 3_747 2_765
Mn1 Y1 Fe1 O2 -38.17(8) 3_747 2_765
O1 Y1 Fe1 Y1 78(17) 2_664 5_767
O2 Y1 Fe1 Y1 -107(17) 8_756 5_767
O2 Y1 Fe1 Y1 -26(17) 2_665 5_767
O1 Y1 Fe1 Y1 154(17) 5_767 5_767
O2 Y1 Fe1 Y1 -80(17) 5_767 5_767
O2 Y1 Fe1 Y1 -144(17) 3_747 5_767
O2 Y1 Fe1 Y1 151(17) 4_456 5_767
O2 Y1 Fe1 Y1 35(17) 6_557 5_767
Mn1 Y1 Fe1 Y1 0(67) . 5_767
Fe1 Y1 Fe1 Y1 177(17) 3_747 5_767
Mn1 Y1 Fe1 Y1 177(17) 3_747 5_767
O1 Y1 Fe1 Y1 24.34(6) 2_664 2_664
O2 Y1 Fe1 Y1 -160.78(16) 8_756 2_664
O2 Y1 Fe1 Y1 -79.59(6) 2_665 2_664
O1 Y1 Fe1 Y1 99.93(13) 5_767 2_664
O2 Y1 Fe1 Y1 -133.85(9) 5_767 2_664
O2 Y1 Fe1 Y1 161.95(5) 3_747 2_664
O2 Y1 Fe1 Y1 96.87(5) 4_456 2_664
O2 Y1 Fe1 Y1 -18.41(8) 6_557 2_664
Mn1 Y1 Fe1 Y1 0(21) . 2_664
Fe1 Y1 Fe1 Y1 123.413(5) 3_747 2_664
Mn1 Y1 Fe1 Y1 123.413(5) 3_747 2_664
O1 Y1 Fe1 Y1 -155.66(6) 2_664 6_658
O2 Y1 Fe1 Y1 19.22(16) 8_756 6_658
O2 Y1 Fe1 Y1 100.41(6) 2_665 6_658
O1 Y1 Fe1 Y1 -80.07(13) 5_767 6_658
O2 Y1 Fe1 Y1 46.15(9) 5_767 6_658
O2 Y1 Fe1 Y1 -18.05(5) 3_747 6_658
O2 Y1 Fe1 Y1 -83.13(5) 4_456 6_658
O2 Y1 Fe1 Y1 161.59(8) 6_557 6_658
Mn1 Y1 Fe1 Y1 0(66) . 6_658
Fe1 Y1 Fe1 Y1 -56.587(5) 3_747 6_658
Mn1 Y1 Fe1 Y1 -56.587(5) 3_747 6_658
O1 Y1 Fe1 Y1 -42.84(6) 2_664 6_657
O2 Y1 Fe1 Y1 132.05(15) 8_756 6_657
O2 Y1 Fe1 Y1 -146.76(6) 2_665 6_657
O1 Y1 Fe1 Y1 32.75(13) 5_767 6_657
O2 Y1 Fe1 Y1 158.97(9) 5_767 6_657
O2 Y1 Fe1 Y1 94.78(5) 3_747 6_657
O2 Y1 Fe1 Y1 29.70(5) 4_456 6_657
O2 Y1 Fe1 Y1 -85.59(8) 6_557 6_657
Mn1 Y1 Fe1 Y1 0(54) . 6_657
Fe1 Y1 Fe1 Y1 56.238(6) 3_747 6_657
Mn1 Y1 Fe1 Y1 56.238(6) 3_747 6_657
O1 Y1 Fe1 Y1 137.16(6) 2_664 2_665
O2 Y1 Fe1 Y1 -47.95(15) 8_756 2_665
O2 Y1 Fe1 Y1 33.24(6) 2_665 2_665
O1 Y1 Fe1 Y1 -147.25(13) 5_767 2_665
O2 Y1 Fe1 Y1 -21.03(9) 5_767 2_665
O2 Y1 Fe1 Y1 -85.22(5) 3_747 2_665
O2 Y1 Fe1 Y1 -150.30(5) 4_456 2_665
O2 Y1 Fe1 Y1 94.41(8) 6_557 2_665
Mn1 Y1 Fe1 Y1 0(34) . 2_665
Fe1 Y1 Fe1 Y1 -123.762(6) 3_747 2_665
Mn1 Y1 Fe1 Y1 -123.762(6) 3_747 2_665
